data_8106160
loop_
_publ_author_name
'Wang, Yu-Fang'
'Wei, Jing-Jing'
'Zhai, Xiao-Hui'

_publ_section_title
;
 Crystal structure of catena-poly[triaqua(\m2-1,2-bis(4-pyridyl)ethane-\k2
 N:N&#x2032;)-(1,2-bis(4-pyridyl)ethane-\kN)nickel(II)] 2-aminonicotinate
 nitrate -- 1,2-bis(4-pyridyl)ethane -- water (2/1/8), C36H44N8NiO12
;
_journal_issue 3
_journal_name_full 'Zeitschrift f\"ur Kristallographie - New Crystal Structures'
_journal_page_first 383
_journal_page_last 385
_journal_paper_doi 10.1515/ncrs-2017-0273
_journal_volume 233
_journal_year 2018
_chemical_formula_moiety 'C24 H26 N4 Ni O3, C6 H5 N2 O2, C6 H5 N, N O3, 4(H2 O)'
_chemical_formula_sum 'C36 H44 N8 Ni O12'
_chemical_formula_weight 839.50
_space_group_crystal_system triclinic
_space_group_IT_number 2
_space_group_name_Hall '-P 1'
_space_group_name_H-M_alt 'P -1'
_atom_sites_solution_hydrogens mixed
_atom_sites_solution_primary direct
_cell_angle_alpha 76.624(4)
_cell_angle_beta 72.200(4)
_cell_angle_gamma 70.802(5)
_cell_formula_units_Z 2
_cell_length_a 10.6451(5)
_cell_length_b 12.1086(6)
_cell_length_c 17.2600(7)
_cell_measurement_reflns_used 9611
_cell_measurement_temperature 293(2)
_cell_measurement_theta_max 28.5850
_cell_measurement_theta_min 3.6370
_cell_volume 1979.18(17)
_computing_cell_refinement 'CrysAlisPro 1.171.38.41r (Rigaku OD, 2015)'
_computing_data_collection 'CrysAlisPro 1.171.38.41r (Rigaku OD, 2015)'
_computing_data_reduction 'CrysAlisPro 1.171.38.41r (Rigaku OD, 2015)'
_computing_molecular_graphics 'Olex2 (Dolomanov et al., 2009)'
_computing_publication_material 'Olex2 (Dolomanov et al., 2009)'
_computing_structure_refinement 'ShelXL (Sheldrick, 2015)'
_computing_structure_solution 'ShelXT (Sheldrick, 2015)'
_diffrn_ambient_temperature 293(2)
_diffrn_detector 'CCD plate'
_diffrn_detector_area_resol_mean 8.0584
_diffrn_detector_type EosS2
_diffrn_measured_fraction_theta_full 0.998
_diffrn_measured_fraction_theta_max 0.998
_diffrn_measurement_details
;
List of Runs (angles in degrees, time in seconds):

  # Type    Start    End  Width  t~exp~   \w     \q     \k     \f   Frames
--------------------------------------------------------------------------
  1  \w    -10.00  84.00   1.00   21.45    --   16.93  77.00 150.00   94
  2  \w    -20.00  56.00   1.00   21.45    --   16.93 -99.00 -60.00   76
  3  \w    -20.00  56.00   1.00   21.45    --   16.93 -99.00  60.00   76
  4  \w      0.00  84.00   1.00   21.45    --   16.93  57.00 -90.00   84
  5  \w    -52.00  86.00   1.00   21.45    --   16.93   0.00   0.00  138
  6  \w      0.00  84.00   1.00   21.45    --   16.93  57.00  30.00   84
  7  \w    -88.00 -49.00   1.00   21.45    --  -15.84-178.00  90.00   39
;
_diffrn_measurement_device 'four-circle diffractometer'
_diffrn_measurement_device_type 'SuperNova, Single source at offset, EosS2'
_diffrn_measurement_method '\w scans'
_diffrn_orient_matrix_type 'CrysAlisPro convention (1999,Acta A55,543-557)'
_diffrn_orient_matrix_UB_11 -0.0599582000
_diffrn_orient_matrix_UB_12 0.0227170000
_diffrn_orient_matrix_UB_13 0.0302664000
_diffrn_orient_matrix_UB_21 -0.0344745000
_diffrn_orient_matrix_UB_22 -0.0341411000
_diffrn_orient_matrix_UB_23 -0.0097104000
_diffrn_orient_matrix_UB_31 0.0229400000
_diffrn_orient_matrix_UB_32 -0.0474230000
_diffrn_orient_matrix_UB_33 0.0298803000
_diffrn_radiation_monochromator mirror
_diffrn_radiation_probe x-ray
_diffrn_radiation_type MoK\a
_diffrn_radiation_wavelength 0.71073
_diffrn_reflns_av_R_equivalents 0.0355
_diffrn_reflns_av_unetI/netI 0.0417
_diffrn_reflns_Laue_measured_fraction_full 0.998
_diffrn_reflns_Laue_measured_fraction_max 0.998
_diffrn_reflns_limit_h_max 12
_diffrn_reflns_limit_h_min -12
_diffrn_reflns_limit_k_max 14
_diffrn_reflns_limit_k_min -14
_diffrn_reflns_limit_l_max 20
_diffrn_reflns_limit_l_min -20
_diffrn_reflns_number 22780
_diffrn_reflns_point_group_measured_fraction_full 0.998
_diffrn_reflns_point_group_measured_fraction_max 0.998
_diffrn_reflns_theta_full 25.494
_diffrn_reflns_theta_max 25.494
_diffrn_reflns_theta_min 3.292
_diffrn_source 'micro-focus sealed X-ray tube'
_diffrn_source_type 'SuperNova (Mo) X-ray Source'
_exptl_absorpt_coefficient_mu 0.562
_exptl_absorpt_correction_T_max 1.00000
_exptl_absorpt_correction_T_min 0.73026
_exptl_absorpt_correction_type multi-scan
_exptl_absorpt_process_details
;
CrysAlisPro 1.171.38.41r (Rigaku Oxford Diffraction, 2015)
Empirical absorption correction using spherical harmonics,
 implemented in SCALE3 ABSPACK scaling algorithm.
;
_exptl_crystal_colour 'clear greenish green'
_exptl_crystal_colour_lustre clear
_exptl_crystal_colour_modifier greenish
_exptl_crystal_colour_primary green
_exptl_crystal_density_diffrn 1.409
_exptl_crystal_description block
_exptl_crystal_F_000 880
_exptl_crystal_size_max 0.2
_exptl_crystal_size_mid 0.18
_exptl_crystal_size_min 0.18
_refine_diff_density_max 0.709
_refine_diff_density_min -0.375
_refine_diff_density_rms 0.052
_refine_ls_extinction_coef .
_refine_ls_extinction_method none
_refine_ls_goodness_of_fit_ref 1.038
_refine_ls_hydrogen_treatment mixed
_refine_ls_matrix_type full
_refine_ls_number_parameters 527
_refine_ls_number_reflns 7347
_refine_ls_number_restraints 0
_refine_ls_restrained_S_all 1.038
_refine_ls_R_factor_all 0.0551
_refine_ls_R_factor_gt 0.0414
_refine_ls_shift/su_max 0.000
_refine_ls_shift/su_mean 0.000
_refine_ls_structure_factor_coef Fsqd
_refine_ls_weighting_details 'w=1/[\s^2^(Fo^2^)+(0.0510P)^2^+0.5770P] where P=(Fo^2^+2Fc^2^)/3'
_refine_ls_weighting_scheme calc
_refine_ls_wR_factor_gt 0.1005
_refine_ls_wR_factor_ref 0.1058
_reflns_Friedel_coverage 0.000
_reflns_Friedel_fraction_full .
_reflns_Friedel_fraction_max .
_reflns_number_gt 5965
_reflns_number_total 7347
_reflns_threshold_expression 'I > 2\s(I)'
_cod_data_source_file suppl_ncrs-2017-0273_suppl.cif
_cod_data_source_block w009
_cod_original_cell_volume 1979.18(18)
_cod_database_code 8106160
_shelx_space_group_comment
;
The symmetry employed for this shelxl refinement is uniquely defined
by the following loop, which should always be used as a source of
symmetry information in preference to the above space-group names.
They are only intended as comments.
;
_reflns_odcompleteness_completeness 99.79
_reflns_odcompleteness_iscentric 1
_reflns_odcompleteness_theta 26.32
_olex2_refinement_description
;
1. Fixed Uiso
 At 1.2 times of:
  All C(H) groups, All N(H) groups
 At 1.5 times of:
  All O(H,H) groups
2.a Riding coordinates:
 O1(H1A,H1B), O8(H8A,H8B), O7(H7A,H7B)
2.b Free rotating group:
 O6(H6C,H6D), O9(H9A,H9B)
2.c Rotating group:
 O2(H2A,H2B), O3(H3A,H3B), N6(H6A)
2.d Aromatic/amide H refined with riding coordinates:
 C1(H1), C2(H2), C4(H4), C5(H5), C6(H6), C7(H7), C8(H8), C10(H10), C11(H11),
 C12(H12), C13(H13), C15(H15), C16(H16), C17(H17), C18(H18), C19(H19), C20(H20),
  C22(H22), C23(H23), C24(H24), C25(H25), C26(H26), C28(H28), C31(H31),
 C32(H32), C34(H34), C35(H35), C36(H36)
;
_olex2_date_sample_data_collection 2016-06-07
_olex2_submission_special_instructions 'No special instructions were received'
_oxdiff_exptl_absorpt_empirical_details
;
Empirical correction (ABSPACK) includes:
- Absorption correction using spherical harmonics
- Frame scaling
;
_oxdiff_exptl_absorpt_empirical_full_max 1.546
_oxdiff_exptl_absorpt_empirical_full_min 0.582

loop_
_space_group_symop_operation_xyz
'x, y, z'
'-x, -y, -z'

loop_
_atom_site_label
_atom_site_type_symbol
_atom_site_fract_x
_atom_site_fract_y
_atom_site_fract_z
_atom_site_U_iso_or_equiv
_atom_site_adp_type
_atom_site_occupancy
_atom_site_site_symmetry_order
_atom_site_calc_flag
_atom_site_refinement_flags_posn
_atom_site_refinement_flags_adp
_atom_site_refinement_flags_occupancy
_atom_site_disorder_assembly
_atom_site_disorder_group
Ni1 Ni 0.35491(3) 0.56445(2) 0.24124(2) 0.02566(10) Uani 1 1 d . . . . .
O1 O 0.34398(16) 0.69976(13) 0.29868(10) 0.0343(4) Uani 1 1 d . . . . .
H1A H 0.4240 0.7088 0.2883 0.051 Uiso 1 1 d R . . . .
H1B H 0.2690 0.7604 0.2993 0.051 Uiso 1 1 d R . . . .
O2 O 0.33057(17) 0.42851(13) 0.19804(10) 0.0335(4) Uani 1 1 d . . . . .
H2A H 0.3026 0.3782 0.2385 0.050 Uiso 1 1 d GR . . . .
H2B H 0.4079 0.3927 0.1680 0.050 Uiso 1 1 d GR . . . .
O3 O 0.16360(17) 0.55976(14) 0.33002(10) 0.0376(4) Uani 1 1 d . . . . .
H3A H 0.1310 0.5105 0.3200 0.056 Uiso 1 1 d GR . . . .
H3B H 0.1067 0.6283 0.3270 0.056 Uiso 1 1 d GR . . . .
N1 N 0.24881(19) 0.68406(16) 0.15766(11) 0.0292(4) Uani 1 1 d . . . . .
N2 N 0.54485(18) 0.56253(16) 0.15705(11) 0.0278(4) Uani 1 1 d . . . . .
N3 N 0.45748(19) 0.44311(16) 0.32678(11) 0.0286(4) Uani 1 1 d . . . . .
N4 N 0.7363(2) -0.2603(2) 0.66960(15) 0.0493(6) Uani 1 1 d . . . . .
C1 C 0.2822(3) 0.7842(2) 0.11999(14) 0.0342(6) Uani 1 1 d . . . . .
H1 H 0.3607 0.7955 0.1262 0.041 Uiso 1 1 calc R . . . .
C2 C 0.2048(3) 0.8713(2) 0.07230(15) 0.0387(6) Uani 1 1 d . . . . .
H2 H 0.2316 0.9394 0.0470 0.046 Uiso 1 1 calc R . . . .
C3 C 0.0870(3) 0.8568(2) 0.06217(15) 0.0361(6) Uani 1 1 d . . . . .
C4 C 0.0561(3) 0.7515(2) 0.09863(16) 0.0405(6) Uani 1 1 d . . . . .
H4 H -0.0198 0.7366 0.0918 0.049 Uiso 1 1 calc R . . . .
C5 C 0.1383(3) 0.6688(2) 0.14508(15) 0.0355(6) Uani 1 1 d . . . . .
H5 H 0.1156 0.5985 0.1690 0.043 Uiso 1 1 calc R . . . .
C6 C -0.0072(3) 0.9481(2) 0.01735(16) 0.0424(6) Uani 1 1 d . . . . .
H6 H -0.0833 0.9298 0.0137 0.051 Uiso 1 1 calc R . . . .
C7 C 0.4247(3) 0.4568(2) 0.40567(14) 0.0349(6) Uani 1 1 d . . . . .
H7 H 0.3678 0.5292 0.4209 0.042 Uiso 1 1 calc R . . . .
C8 C 0.4710(3) 0.3691(2) 0.46586(15) 0.0393(6) Uani 1 1 d . . . . .
H8 H 0.4446 0.3828 0.5202 0.047 Uiso 1 1 calc R . . . .
C9 C 0.5573(3) 0.2601(2) 0.44483(15) 0.0336(5) Uani 1 1 d . . . . .
C10 C 0.5980(3) 0.2490(2) 0.36200(14) 0.0356(6) Uani 1 1 d . . . . .
H10 H 0.6601 0.1797 0.3444 0.043 Uiso 1 1 calc R . . . .
C11 C 0.5467(2) 0.3399(2) 0.30607(14) 0.0327(5) Uani 1 1 d . . . . .
H11 H 0.5750 0.3297 0.2510 0.039 Uiso 1 1 calc R . . . .
C12 C 0.5948(3) 0.1606(2) 0.50850(15) 0.0411(6) Uani 1 1 d . . . . .
H12 H 0.5802 0.1770 0.5611 0.049 Uiso 1 1 calc R . . . .
C13 C 0.6476(3) 0.0499(2) 0.49590(16) 0.0415(6) Uani 1 1 d . . . . .
H13 H 0.6669 0.0363 0.4420 0.050 Uiso 1 1 calc R . . . .
C14 C 0.6797(3) -0.0546(2) 0.55679(16) 0.0391(6) Uani 1 1 d . . . . .
C15 C 0.7329(3) -0.1653(2) 0.53234(17) 0.0443(6) Uani 1 1 d . . . . .
H15 H 0.7513 -0.1729 0.4773 0.053 Uiso 1 1 calc R . . . .
C16 C 0.7586(3) -0.2645(2) 0.59018(19) 0.0474(7) Uani 1 1 d . . . . .
H16 H 0.7933 -0.3381 0.5725 0.057 Uiso 1 1 calc R . . . .
C17 C 0.6884(3) -0.1534(3) 0.69234(18) 0.0550(8) Uani 1 1 d . . . . .
H17 H 0.6742 -0.1484 0.7475 0.066 Uiso 1 1 calc R . . . .
C18 C 0.6584(3) -0.0497(2) 0.63961(16) 0.0477(7) Uani 1 1 d . . . . .
H18 H 0.6245 0.0227 0.6591 0.057 Uiso 1 1 calc R . . . .
C19 C 0.5642(2) 0.5583(2) 0.07726(14) 0.0314(5) Uani 1 1 d . . . . .
H19 H 0.4892 0.5631 0.0585 0.038 Uiso 1 1 calc R . . . .
C20 C 0.6902(2) 0.5474(2) 0.02198(14) 0.0346(6) Uani 1 1 d . . . . .
H20 H 0.6986 0.5458 -0.0330 0.042 Uiso 1 1 calc R . . . .
C21 C 0.8049(2) 0.53862(19) 0.04768(14) 0.0304(5) Uani 1 1 d . . . . .
C22 C 0.7837(2) 0.5457(2) 0.13037(14) 0.0335(5) Uani 1 1 d . . . . .
H22 H 0.8565 0.5424 0.1506 0.040 Uiso 1 1 calc R . . . .
C23 C 0.6542(2) 0.5574(2) 0.18173(14) 0.0318(5) Uani 1 1 d . . . . .
H23 H 0.6421 0.5620 0.2367 0.038 Uiso 1 1 calc R . . . .
C24 C 0.9408(2) 0.5200(2) -0.01027(15) 0.0346(5) Uani 1 1 d . . . . .
H24 H 0.9438 0.5378 -0.0661 0.042 Uiso 1 1 calc R . . . .
O4 O -0.02962(19) 0.76229(15) 0.32512(11) 0.0461(5) Uani 1 1 d . . . . .
O5 O 0.11418(18) 0.87289(15) 0.29722(11) 0.0439(4) Uani 1 1 d . . . . .
N5 N -0.2631(2) 1.14030(19) 0.17073(14) 0.0440(5) Uani 1 1 d . . . . .
N6 N -0.1008(3) 1.2436(2) 0.12465(17) 0.0578(7) Uani 1 1 d . . . . .
H6A H -0.0114 1.2429 0.1103 0.069 Uiso 1 1 d GR . . . .
C25 C -0.3019(3) 1.0454(2) 0.21550(19) 0.0493(7) Uani 1 1 d . . . . .
H25 H -0.3889 1.0417 0.2179 0.059 Uiso 1 1 calc R . . . .
C26 C -0.2222(3) 0.9533(2) 0.25802(18) 0.0447(7) Uani 1 1 d . . . . .
H26 H -0.2546 0.8897 0.2885 0.054 Uiso 1 1 calc R . . . .
C27 C -0.0918(2) 0.9578(2) 0.25426(14) 0.0324(5) Uani 1 1 d . . . . .
C28 C -0.0491(3) 1.0540(2) 0.20929(15) 0.0356(6) Uani 1 1 d . . . . .
H28 H 0.0377 1.0592 0.2060 0.043 Uiso 1 1 calc R . . . .
C29 C -0.1384(3) 1.1448(2) 0.16813(15) 0.0383(6) Uani 1 1 d . . . . .
C30 C 0.0061(3) 0.8566(2) 0.29558(15) 0.0351(6) Uani 1 1 d . . . . .
N7 N -0.1024(3) 0.3932(2) 0.36552(17) 0.0652(7) Uani 1 1 d . . . . .
C31 C -0.1194(3) 0.3760(3) 0.4466(2) 0.0630(9) Uani 1 1 d . . . . .
H31 H -0.1475 0.4421 0.4729 0.076 Uiso 1 1 calc R . . . .
C32 C -0.0982(3) 0.2669(3) 0.49380(19) 0.0561(8) Uani 1 1 d . . . . .
H32 H -0.1132 0.2608 0.5504 0.067 Uiso 1 1 calc R . . . .
C33 C -0.0547(3) 0.1663(2) 0.45751(18) 0.0458(7) Uani 1 1 d . . . . .
C34 C -0.0372(3) 0.1836(3) 0.37344(19) 0.0554(8) Uani 1 1 d . . . . .
H34 H -0.0081 0.1190 0.3455 0.066 Uiso 1 1 calc R . . . .
C35 C -0.0627(4) 0.2960(3) 0.3312(2) 0.0650(9) Uani 1 1 d . . . . .
H35 H -0.0514 0.3047 0.2748 0.078 Uiso 1 1 calc R . . . .
C36 C -0.0291(3) 0.0508(2) 0.5112(2) 0.0577(8) Uani 1 1 d . . . . .
H36 H -0.0589 0.0527 0.5676 0.069 Uiso 1 1 calc R . . . .
O10 O 0.4009(3) 0.1469(2) 0.0621(2) 0.1053(10) Uani 1 1 d . . . . .
O11 O 0.2181(3) 0.1751(2) 0.0247(2) 0.0971(9) Uani 1 1 d . . . . .
O12 O 0.2038(3) 0.2388(3) 0.13238(19) 0.1012(9) Uani 1 1 d . . . . .
N8 N 0.2728(3) 0.1856(2) 0.0744(2) 0.0678(8) Uani 1 1 d . . . . .
O6 O -0.2002(3) 0.6418(2) 0.3038(2) 0.0920(9) Uani 1 1 d . . . . .
H6C H -0.1638 0.5683 0.3161 0.138 Uiso 1 1 d G . . . .
H6D H -0.1690 0.6810 0.3247 0.138 Uiso 1 1 d G . . . .
O8 O 0.5533(3) 0.9090(2) 0.11652(18) 0.1082(10) Uani 1 1 d . . . . .
H8A H 0.4975 0.9758 0.1170 0.162 Uiso 1 1 d R . . . .
H8B H 0.5823 0.9003 0.0648 0.162 Uiso 1 1 d R . . . .
O7 O 0.5520(2) 0.79347(17) 0.27416(14) 0.0624(6) Uani 1 1 d . . . . .
H7A H 0.6298 0.7482 0.2798 0.094 Uiso 1 1 d R . . . .
H7B H 0.5524 0.8392 0.2240 0.094 Uiso 1 1 d R . . . .
O9 O 0.5342(2) 0.29461(16) 0.09332(12) 0.0502(5) Uani 1 1 d . . . . .
H9A H 0.4946 0.2500 0.0842 0.075 Uiso 1 1 d G . . . .
H9B H 0.5995 0.2526 0.1152 0.075 Uiso 1 1 d G . . . .
H6B H -0.152(4) 1.288(3) 0.094(2) 0.085(12) Uiso 1 1 d . . . . .

loop_
_atom_site_aniso_label
_atom_site_aniso_U_11
_atom_site_aniso_U_22
_atom_site_aniso_U_33
_atom_site_aniso_U_23
_atom_site_aniso_U_13
_atom_site_aniso_U_12
Ni1 0.02461(16) 0.02406(16) 0.02248(16) 0.00223(11) -0.00601(12) -0.00291(12)
O1 0.0299(9) 0.0298(9) 0.0389(9) -0.0047(7) -0.0105(8) -0.0012(7)
O2 0.0383(10) 0.0263(8) 0.0319(9) 0.0023(7) -0.0095(8) -0.0076(7)
O3 0.0338(9) 0.0331(9) 0.0382(10) 0.0003(8) -0.0054(8) -0.0065(7)
N1 0.0309(11) 0.0251(10) 0.0268(10) 0.0011(8) -0.0086(8) -0.0038(8)
N2 0.0257(10) 0.0285(10) 0.0252(10) 0.0004(8) -0.0050(8) -0.0065(8)
N3 0.0277(10) 0.0267(10) 0.0255(10) 0.0012(8) -0.0072(8) -0.0028(8)
N4 0.0458(14) 0.0417(14) 0.0547(16) 0.0183(11) -0.0188(12) -0.0163(11)
C1 0.0354(14) 0.0296(13) 0.0333(13) 0.0035(10) -0.0112(11) -0.0066(11)
C2 0.0486(16) 0.0250(12) 0.0354(14) 0.0053(10) -0.0123(12) -0.0063(11)
C3 0.0411(15) 0.0326(13) 0.0315(13) -0.0070(10) -0.0157(12) 0.0015(11)
C4 0.0414(15) 0.0379(14) 0.0454(15) -0.0001(12) -0.0236(13) -0.0074(12)
C5 0.0382(14) 0.0305(13) 0.0376(14) 0.0010(11) -0.0157(12) -0.0077(11)
C6 0.0479(16) 0.0387(14) 0.0407(15) -0.0024(11) -0.0209(13) -0.0053(13)
C7 0.0390(14) 0.0288(12) 0.0290(13) -0.0031(10) -0.0073(11) -0.0009(11)
C8 0.0500(16) 0.0372(14) 0.0259(13) 0.0001(11) -0.0115(12) -0.0072(12)
C9 0.0344(13) 0.0319(13) 0.0328(13) 0.0034(10) -0.0150(11) -0.0064(11)
C10 0.0363(14) 0.0286(13) 0.0325(13) 0.0008(10) -0.0097(11) 0.0005(11)
C11 0.0319(13) 0.0322(13) 0.0270(12) -0.0023(10) -0.0057(10) -0.0026(11)
C12 0.0461(16) 0.0420(15) 0.0305(13) 0.0062(11) -0.0150(12) -0.0089(13)
C13 0.0459(16) 0.0386(15) 0.0333(14) 0.0069(11) -0.0118(12) -0.0097(12)
C14 0.0329(14) 0.0357(14) 0.0408(15) 0.0097(11) -0.0097(12) -0.0093(11)
C15 0.0450(16) 0.0390(15) 0.0458(16) 0.0053(12) -0.0137(13) -0.0132(13)
C16 0.0421(16) 0.0341(15) 0.063(2) 0.0075(13) -0.0160(14) -0.0141(12)
C17 0.064(2) 0.0513(19) 0.0416(16) 0.0134(14) -0.0167(15) -0.0158(16)
C18 0.0538(18) 0.0374(15) 0.0391(15) 0.0064(12) -0.0107(13) -0.0051(13)
C19 0.0275(12) 0.0378(13) 0.0261(12) -0.0007(10) -0.0076(10) -0.0072(10)
C20 0.0324(13) 0.0429(14) 0.0237(12) -0.0013(10) -0.0057(10) -0.0078(11)
C21 0.0285(12) 0.0269(12) 0.0301(12) 0.0004(10) -0.0034(10) -0.0070(10)
C22 0.0270(12) 0.0392(14) 0.0333(13) -0.0057(11) -0.0074(10) -0.0078(11)
C23 0.0334(13) 0.0347(13) 0.0244(12) -0.0051(10) -0.0044(10) -0.0080(11)
C24 0.0316(13) 0.0372(13) 0.0283(13) -0.0013(10) -0.0017(10) -0.0086(11)
O4 0.0460(11) 0.0330(10) 0.0539(12) -0.0006(8) -0.0166(9) -0.0041(8)
O5 0.0361(10) 0.0426(10) 0.0521(11) -0.0091(9) -0.0181(9) -0.0018(8)
N5 0.0441(14) 0.0374(12) 0.0482(14) -0.0098(10) -0.0201(11) 0.0021(10)
N6 0.0615(17) 0.0416(14) 0.0601(17) 0.0090(12) -0.0181(15) -0.0097(13)
C25 0.0355(15) 0.0432(16) 0.070(2) -0.0102(14) -0.0227(14) -0.0017(12)
C26 0.0397(15) 0.0323(14) 0.0611(18) -0.0036(13) -0.0166(14) -0.0072(12)
C27 0.0327(13) 0.0276(12) 0.0333(13) -0.0112(10) -0.0078(11) 0.0006(10)
C28 0.0327(13) 0.0347(13) 0.0366(14) -0.0105(11) -0.0085(11) -0.0021(11)
C29 0.0475(16) 0.0297(13) 0.0336(14) -0.0100(11) -0.0108(12) -0.0013(12)
C30 0.0355(14) 0.0321(13) 0.0322(13) -0.0110(11) -0.0074(11) 0.0011(11)
N7 0.0703(19) 0.0498(16) 0.0614(18) 0.0044(13) -0.0152(15) -0.0080(14)
C31 0.061(2) 0.0463(18) 0.068(2) -0.0211(16) 0.0001(17) -0.0045(15)
C32 0.0570(19) 0.061(2) 0.0423(17) -0.0078(15) -0.0025(14) -0.0146(16)
C33 0.0368(15) 0.0451(16) 0.0555(18) 0.0046(13) -0.0159(13) -0.0155(13)
C34 0.061(2) 0.0517(18) 0.060(2) -0.0155(15) -0.0186(16) -0.0171(15)
C35 0.081(2) 0.065(2) 0.0476(18) -0.0030(16) -0.0209(17) -0.0171(19)
C36 0.0486(19) 0.0604(19) 0.065(2) -0.0062(17) -0.0129(16) -0.0189(16)
O10 0.0727(19) 0.0779(18) 0.179(3) -0.0330(19) -0.056(2) -0.0060(15)
O11 0.102(2) 0.099(2) 0.124(2) -0.0175(17) -0.057(2) -0.0436(17)
O12 0.105(2) 0.112(2) 0.0757(19) -0.0091(18) -0.0257(18) -0.0165(19)
N8 0.071(2) 0.0505(17) 0.093(2) 0.0075(16) -0.042(2) -0.0246(16)
O6 0.094(2) 0.0512(14) 0.154(3) 0.0129(16) -0.082(2) -0.0217(14)
O8 0.130(3) 0.096(2) 0.091(2) -0.0082(17) -0.039(2) -0.0144(19)
O7 0.0457(12) 0.0534(12) 0.0914(17) -0.0193(11) -0.0159(11) -0.0133(10)
O9 0.0480(12) 0.0462(11) 0.0533(12) -0.0107(9) -0.0219(10) 0.0016(9)

loop_
_atom_type_symbol
_atom_type_description
_atom_type_scat_dispersion_real
_atom_type_scat_dispersion_imag
_atom_type_scat_source
C C 0.0033 0.0016 'International Tables Vol C Tables 4.2.6.8 and 6.1.1.4'
H H 0.0000 0.0000 'International Tables Vol C Tables 4.2.6.8 and 6.1.1.4'
N N 0.0061 0.0033 'International Tables Vol C Tables 4.2.6.8 and 6.1.1.4'
Ni Ni 0.3393 1.1124 'International Tables Vol C Tables 4.2.6.8 and 6.1.1.4'
O O 0.0106 0.0060 'International Tables Vol C Tables 4.2.6.8 and 6.1.1.4'

loop_
_geom_angle_atom_site_label_1
_geom_angle_atom_site_label_2
_geom_angle_atom_site_label_3
_geom_angle
_geom_angle_site_symmetry_1
_geom_angle_site_symmetry_3
O1 Ni1 O2 169.39(7) . .
O1 Ni1 O3 83.98(7) . .
O1 Ni1 N1 91.27(7) . .
O1 Ni1 N2 96.87(7) . .
O1 Ni1 N3 89.01(7) . .
O2 Ni1 O3 85.43(7) . .
O2 Ni1 N1 88.11(7) . .
O2 Ni1 N2 93.74(7) . .
O2 Ni1 N3 91.38(6) . .
N1 Ni1 O3 90.51(7) . .
N1 Ni1 N3 178.70(7) . .
N2 Ni1 O3 177.76(6) . .
N2 Ni1 N1 91.55(7) . .
N2 Ni1 N3 89.68(7) . .
N3 Ni1 O3 88.26(7) . .
Ni1 O1 H1A 109.2 . .
Ni1 O1 H1B 115.2 . .
H1A O1 H1B 122.5 . .
Ni1 O2 H2A 110.5 . .
Ni1 O2 H2B 109.8 . .
H2A O2 H2B 108.8 . .
Ni1 O3 H3A 109.7 . .
Ni1 O3 H3B 109.3 . .
H3A O3 H3B 109.3 . .
C1 N1 Ni1 121.17(15) . .
C5 N1 Ni1 121.53(15) . .
C5 N1 C1 117.06(19) . .
C19 N2 Ni1 121.48(15) . .
C23 N2 Ni1 121.24(15) . .
C23 N2 C19 117.13(19) . .
C7 N3 Ni1 122.31(15) . .
C7 N3 C11 116.61(19) . .
C11 N3 Ni1 120.50(15) . .
C16 N4 C17 116.5(2) . .
N1 C1 H1 118.7 . .
N1 C1 C2 122.7(2) . .
C2 C1 H1 118.7 . .
C1 C2 H2 120.1 . .
C1 C2 C3 119.9(2) . .
C3 C2 H2 120.1 . .
C2 C3 C6 123.8(2) . .
C4 C3 C2 117.1(2) . .
C4 C3 C6 119.1(2) . .
C3 C4 H4 120.2 . .
C5 C4 C3 119.7(2) . .
C5 C4 H4 120.2 . .
N1 C5 C4 123.5(2) . .
N1 C5 H5 118.2 . .
C4 C5 H5 118.2 . .
C3 C6 H6 117.3 . .
C6 C6 C3 125.4(3) 2_575 .
C6 C6 H6 117.3 2_575 .
N3 C7 H7 118.3 . .
N3 C7 C8 123.4(2) . .
C8 C7 H7 118.3 . .
C7 C8 H8 120.2 . .
C7 C8 C9 119.7(2) . .
C9 C8 H8 120.2 . .
C8 C9 C12 120.9(2) . .
C10 C9 C8 116.6(2) . .
C10 C9 C12 122.4(2) . .
C9 C10 H10 119.9 . .
C11 C10 C9 120.1(2) . .
C11 C10 H10 119.9 . .
N3 C11 C10 123.3(2) . .
N3 C11 H11 118.3 . .
C10 C11 H11 118.3 . .
C9 C12 H12 117.9 . .
C13 C12 C9 124.2(2) . .
C13 C12 H12 117.9 . .
C12 C13 H13 116.2 . .
C12 C13 C14 127.5(3) . .
C14 C13 H13 116.2 . .
C15 C14 C13 119.5(2) . .
C15 C14 C18 117.0(2) . .
C18 C14 C13 123.5(2) . .
C14 C15 H15 120.2 . .
C14 C15 C16 119.6(3) . .
C16 C15 H15 120.2 . .
N4 C16 C15 123.6(3) . .
N4 C16 H16 118.2 . .
C15 C16 H16 118.2 . .
N4 C17 H17 117.9 . .
N4 C17 C18 124.3(3) . .
C18 C17 H17 117.9 . .
C14 C18 H18 120.5 . .
C17 C18 C14 119.0(3) . .
C17 C18 H18 120.5 . .
N2 C19 H19 118.6 . .
N2 C19 C20 122.7(2) . .
C20 C19 H19 118.6 . .
C19 C20 H20 119.8 . .
C19 C20 C21 120.4(2) . .
C21 C20 H20 119.8 . .
C20 C21 C22 116.6(2) . .
C20 C21 C24 120.4(2) . .
C22 C21 C24 122.9(2) . .
C21 C22 H22 120.3 . .
C23 C22 C21 119.5(2) . .
C23 C22 H22 120.3 . .
N2 C23 C22 123.6(2) . .
N2 C23 H23 118.2 . .
C22 C23 H23 118.2 . .
C21 C24 H24 117.3 . .
C24 C24 C21 125.3(3) 2_765 .
C24 C24 H24 117.3 2_765 .
C29 N5 C25 117.1(2) . .
H6A N6 H6B 118.6 . .
C29 N6 H6A 119.8 . .
C29 N6 H6B 115(2) . .
N5 C25 H25 117.7 . .
N5 C25 C26 124.5(3) . .
C26 C25 H25 117.7 . .
C25 C26 H26 120.9 . .
C25 C26 C27 118.1(2) . .
C27 C26 H26 120.9 . .
C26 C27 C30 121.5(2) . .
C28 C27 C26 118.9(2) . .
C28 C27 C30 119.5(2) . .
C27 C28 H28 120.5 . .
C27 C28 C29 119.1(2) . .
C29 C28 H28 120.5 . .
N5 C29 N6 117.0(2) . .
N5 C29 C28 122.3(2) . .
N6 C29 C28 120.7(3) . .
O4 C30 C27 117.1(2) . .
O5 C30 O4 125.6(2) . .
O5 C30 C27 117.4(2) . .
C35 N7 C31 115.4(3) . .
N7 C31 H31 117.9 . .
N7 C31 C32 124.1(3) . .
C32 C31 H31 117.9 . .
C31 C32 H32 120.0 . .
C31 C32 C33 120.1(3) . .
C33 C32 H32 120.0 . .
C32 C33 C34 116.1(3) . .
C32 C33 C36 117.7(3) . .
C34 C33 C36 126.2(3) . .
C33 C34 H34 120.0 . .
C35 C34 C33 119.9(3) . .
C35 C34 H34 120.0 . .
N7 C35 C34 124.4(3) . .
N7 C35 H35 117.8 . .
C34 C35 H35 117.8 . .
C33 C36 H36 116.4 . .
C36 C36 C33 127.3(4) 2_556 .
C36 C36 H36 116.4 2_556 .
O11 N8 O10 118.8(4) . .
O12 N8 O10 121.0(3) . .
O12 N8 O11 120.1(3) . .
H6C O6 H6D 109.5 . .
H8A O8 H8B 104.2 . .
H7A O7 H7B 115.2 . .
H9A O9 H9B 109.4 . .

loop_
_geom_bond_atom_site_label_1
_geom_bond_atom_site_label_2
_geom_bond_distance
_geom_bond_site_symmetry_2
Ni1 O1 2.0582(16) .
Ni1 O2 2.0734(15) .
Ni1 O3 2.1510(16) .
Ni1 N1 2.0995(17) .
Ni1 N2 2.0948(18) .
Ni1 N3 2.1114(17) .
O1 H1A 0.8539 .
O1 H1B 0.8887 .
O2 H2A 0.8621 .
O2 H2B 0.8620 .
O3 H3A 0.8523 .
O3 H3B 0.8525 .
N1 C1 1.340(3) .
N1 C5 1.335(3) .
N2 C19 1.339(3) .
N2 C23 1.336(3) .
N3 C7 1.334(3) .
N3 C11 1.345(3) .
N4 C16 1.328(4) .
N4 C17 1.330(4) .
C1 H1 0.9300 .
C1 C2 1.382(3) .
C2 H2 0.9300 .
C2 C3 1.388(4) .
C3 C4 1.381(3) .
C3 C6 1.476(3) .
C4 H4 0.9300 .
C4 C5 1.375(3) .
C5 H5 0.9300 .
C6 C6 1.297(5) 2_575
C6 H6 0.9300 .
C7 H7 0.9300 .
C7 C8 1.381(3) .
C8 H8 0.9300 .
C8 C9 1.392(3) .
C9 C10 1.386(3) .
C9 C12 1.469(3) .
C10 H10 0.9300 .
C10 C11 1.370(3) .
C11 H11 0.9300 .
C12 H12 0.9300 .
C12 C13 1.313(4) .
C13 H13 0.9300 .
C13 C14 1.464(3) .
C14 C15 1.382(4) .
C14 C18 1.390(4) .
C15 H15 0.9300 .
C15 C16 1.382(3) .
C16 H16 0.9300 .
C17 H17 0.9300 .
C17 C18 1.375(4) .
C18 H18 0.9300 .
C19 H19 0.9300 .
C19 C20 1.373(3) .
C20 H20 0.9300 .
C20 C21 1.387(3) .
C21 C22 1.394(3) .
C21 C24 1.466(3) .
C22 H22 0.9300 .
C22 C23 1.374(3) .
C23 H23 0.9300 .
C24 C24 1.319(5) 2_765
C24 H24 0.9300 .
O4 C30 1.267(3) .
O5 C30 1.240(3) .
N5 C25 1.340(4) .
N5 C29 1.333(3) .
N6 H6A 0.9045 .
N6 C29 1.368(3) .
N6 H6B 0.85(4) .
C25 H25 0.9300 .
C25 C26 1.372(4) .
C26 H26 0.9300 .
C26 C27 1.387(3) .
C27 C28 1.372(3) .
C27 C30 1.519(3) .
C28 H28 0.9300 .
C28 C29 1.408(3) .
N7 C31 1.331(4) .
N7 C35 1.326(4) .
C31 H31 0.9300 .
C31 C32 1.370(4) .
C32 H32 0.9300 .
C32 C33 1.377(4) .
C33 C34 1.380(4) .
C33 C36 1.481(4) .
C34 H34 0.9300 .
C34 C35 1.369(4) .
C35 H35 0.9300 .
C36 C36 1.272(6) 2_556
C36 H36 0.9300 .
O10 N8 1.254(4) .
O11 N8 1.223(4) .
O12 N8 1.222(4) .
O6 H6C 0.8502 .
O6 H6D 0.8499 .
O8 H8A 0.8316 .
O8 H8B 0.8698 .
O7 H7A 0.8499 .
O7 H7B 0.9135 .
O9 H9A 0.8497 .
O9 H9B 0.8509 .

loop_
_geom_hbond_atom_site_label_D
_geom_hbond_atom_site_label_H
_geom_hbond_atom_site_label_A
_geom_hbond_distance_DH
_geom_hbond_distance_HA
_geom_hbond_distance_DA
_geom_hbond_angle_DHA
_geom_hbond_site_symmetry_A
O1 H1A O7 0.85 1.89 2.688(2) 155.4 .
O1 H1B O5 0.89 1.76 2.649(2) 174.9 .
O2 H2A N4 0.86 1.91 2.771(3) 172.7 2_656
O2 H2B O9 0.86 1.86 2.691(3) 160.1 .
O3 H3B O4 0.85 1.79 2.635(2) 172.6 .
O6 H6D O4 0.85 2.03 2.822(3) 153.7 .
O7 H7A O6 0.85 1.95 2.792(3) 174.5 1_655
O7 H7B O8 0.91 1.85 2.755(4) 170.3 .
O9 H9A O10 0.85 1.99 2.844(3) 179.3 .
O9 H9B N5 0.85 1.96 2.809(3) 172.6 1_645

loop_
_geom_torsion_atom_site_label_1
_geom_torsion_atom_site_label_2
_geom_torsion_atom_site_label_3
_geom_torsion_atom_site_label_4
_geom_torsion
_geom_torsion_site_symmetry_1
_geom_torsion_site_symmetry_2
_geom_torsion_site_symmetry_3
_geom_torsion_site_symmetry_4
Ni1 N1 C1 C2 -172.17(19) . . . .
Ni1 N1 C5 C4 172.0(2) . . . .
Ni1 N2 C19 C20 -174.59(17) . . . .
Ni1 N2 C23 C22 174.18(17) . . . .
Ni1 N3 C7 C8 167.35(19) . . . .
Ni1 N3 C11 C10 -168.09(18) . . . .
N1 C1 C2 C3 0.2(4) . . . .
N2 C19 C20 C21 0.8(4) . . . .
N3 C7 C8 C9 0.5(4) . . . .
N4 C17 C18 C14 -0.5(5) . . . .
C1 N1 C5 C4 -2.4(4) . . . .
C1 C2 C3 C4 -2.5(4) . . . .
C1 C2 C3 C6 175.6(2) . . . .
C2 C3 C4 C5 2.4(4) . . . .
C2 C3 C6 C6 -0.3(5) . . . 2_575
C3 C4 C5 N1 0.1(4) . . . .
C4 C3 C6 C6 177.7(4) . . . 2_575
C5 N1 C1 C2 2.3(4) . . . .
C6 C3 C4 C5 -175.8(2) . . . .
C7 N3 C11 C10 3.4(3) . . . .
C7 C8 C9 C10 3.5(4) . . . .
C7 C8 C9 C12 -172.5(2) . . . .
C8 C9 C10 C11 -4.0(4) . . . .
C8 C9 C12 C13 163.4(3) . . . .
C9 C10 C11 N3 0.6(4) . . . .
C9 C12 C13 C14 -175.9(2) . . . .
C10 C9 C12 C13 -12.4(4) . . . .
C11 N3 C7 C8 -3.9(4) . . . .
C12 C9 C10 C11 171.9(2) . . . .
C12 C13 C14 C15 178.8(3) . . . .
C12 C13 C14 C18 -0.7(4) . . . .
C13 C14 C15 C16 -177.7(2) . . . .
C13 C14 C18 C17 178.2(3) . . . .
C14 C15 C16 N4 -0.8(4) . . . .
C15 C14 C18 C17 -1.3(4) . . . .
C16 N4 C17 C18 1.6(4) . . . .
C17 N4 C16 C15 -0.9(4) . . . .
C18 C14 C15 C16 1.8(4) . . . .
C19 N2 C23 C22 -1.4(3) . . . .
C19 C20 C21 C22 -2.1(3) . . . .
C19 C20 C21 C24 176.4(2) . . . .
C20 C21 C22 C23 1.7(3) . . . .
C20 C21 C24 C24 -161.1(3) . . . 2_765
C21 C22 C23 N2 0.1(4) . . . .
C22 C21 C24 C24 17.3(5) . . . 2_765
C23 N2 C19 C20 1.0(3) . . . .
C24 C21 C22 C23 -176.8(2) . . . .
N5 C25 C26 C27 -0.5(4) . . . .
C25 N5 C29 N6 -177.9(3) . . . .
C25 N5 C29 C28 0.8(4) . . . .
C25 C26 C27 C28 0.8(4) . . . .
C25 C26 C27 C30 -176.6(2) . . . .
C26 C27 C28 C29 -0.3(4) . . . .
C26 C27 C30 O4 8.3(3) . . . .
C26 C27 C30 O5 -172.1(2) . . . .
C27 C28 C29 N5 -0.5(4) . . . .
C27 C28 C29 N6 178.1(2) . . . .
C28 C27 C30 O4 -169.1(2) . . . .
C28 C27 C30 O5 10.6(3) . . . .
C29 N5 C25 C26 -0.3(4) . . . .
C30 C27 C28 C29 177.1(2) . . . .
N7 C31 C32 C33 0.9(5) . . . .
C31 N7 C35 C34 -1.2(5) . . . .
C31 C32 C33 C34 -1.0(4) . . . .
C31 C32 C33 C36 178.0(3) . . . .
C32 C33 C34 C35 0.1(4) . . . .
C32 C33 C36 C36 -169.2(4) . . . 2_556
C33 C34 C35 N7 1.1(5) . . . .
C34 C33 C36 C36 9.7(6) . . . 2_556
C35 N7 C31 C32 0.2(5) . . . .
C36 C33 C34 C35 -178.9(3) . . . .
